data_7049798
loop_
_publ_author_name
'Lakma, Avinash'
'Hossain, Sayed Muktar'
'van Leusen, Jan'
'K\"ogerler, Paul'
'Singh, Akhilesh Kumar'

_publ_section_title
;
 Tetranuclear Mn<sup>II</sup>, Co<sup>II</sup>, Cu<sup>II</sup> and
 Zn<sup>II</sup> grid complexes of an unsymmetrical ditopic ligand:
 synthesis, structure, redox and magnetic properties.
;
_journal_issue 22
_journal_name_full 'Dalton transactions (Cambridge, England : 2003)'
_journal_page_first 7766
_journal_page_last 7777
_journal_paper_doi 10.1039/c9dt01041f
_journal_volume 48
_journal_year 2019
_chemical_formula_sum 'C65 H53 Cl3 Co4 N12 O16'
_chemical_formula_weight 1600.26
_space_group_crystal_system monoclinic
_space_group_IT_number 14
_space_group_name_Hall '-P 2ybc'
_space_group_name_H-M_alt 'P 1 21/c 1'
_symmetry_space_group_name_Hall '-P 2ybc'
_symmetry_space_group_name_H-M 'P 1 21/c 1'
_atom_sites_solution_hydrogens geom
_audit_creation_method SHELXL-2014/7
_audit_update_record
;
2018-01-10 deposited with the CCDC.    2019-04-23 downloaded from the CCDC.
;
_cell_angle_alpha 90
_cell_angle_beta 105.727(2)
_cell_angle_gamma 90
_cell_formula_units_Z 4
_cell_length_a 17.5451(11)
_cell_length_b 25.8075(16)
_cell_length_c 14.7655(9)
_cell_measurement_reflns_used 16151
_cell_measurement_temperature 110(2)
_cell_measurement_theta_max 28.420
_cell_measurement_theta_min 1.986
_cell_volume 6435.5(7)
_computing_structure_refinement 'SHELXL-2014/7 (Sheldrick, 2014)'
_diffrn_ambient_temperature 110(2)
_diffrn_measured_fraction_theta_full 1.000
_diffrn_measured_fraction_theta_max 0.997
_diffrn_measurement_device_type 'Bruker D8 Venture'
_diffrn_radiation_type MoK\a
_diffrn_radiation_wavelength 0.71073
_diffrn_reflns_av_R_equivalents 0.0703
_diffrn_reflns_av_unetI/netI 0.0400
_diffrn_reflns_Laue_measured_fraction_full 1.000
_diffrn_reflns_Laue_measured_fraction_max 0.997
_diffrn_reflns_limit_h_max 23
_diffrn_reflns_limit_h_min -23
_diffrn_reflns_limit_k_max 34
_diffrn_reflns_limit_k_min -34
_diffrn_reflns_limit_l_max 19
_diffrn_reflns_limit_l_min -19
_diffrn_reflns_number 199078
_diffrn_reflns_point_group_measured_fraction_full 1.000
_diffrn_reflns_point_group_measured_fraction_max 0.997
_diffrn_reflns_theta_full 25.242
_diffrn_reflns_theta_max 28.420
_diffrn_reflns_theta_min 1.986
_diffrn_source 'fine-focus sealed tube'
_exptl_absorpt_coefficient_mu 1.219
_exptl_absorpt_correction_T_max 0.784
_exptl_absorpt_correction_T_min 0.651
_exptl_absorpt_correction_type empirical
_exptl_absorpt_process_details empirical
_exptl_crystal_colour Brown
_exptl_crystal_density_diffrn 1.652
_exptl_crystal_description Block
_exptl_crystal_F_000 3256
_exptl_crystal_size_max 0.4
_exptl_crystal_size_mid 0.3
_exptl_crystal_size_min 0.2
_refine_diff_density_max 1.646
_refine_diff_density_min -1.235
_refine_diff_density_rms 0.095
_refine_ls_extinction_method none
_refine_ls_goodness_of_fit_ref 1.149
_refine_ls_hydrogen_treatment constr
_refine_ls_matrix_type full
_refine_ls_number_parameters 909
_refine_ls_number_reflns 16151
_refine_ls_number_restraints 0
_refine_ls_restrained_S_all 1.149
_refine_ls_R_factor_all 0.0874
_refine_ls_R_factor_gt 0.0510
_refine_ls_shift/su_max 0.001
_refine_ls_shift/su_mean 0.000
_refine_ls_structure_factor_coef Fsqd
_refine_ls_weighting_details 'w=1/[\s^2^(Fo^2^)+(0.1000P)^2^] where P=(Fo^2^+2Fc^2^)/3'
_refine_ls_weighting_scheme calc
_refine_ls_wR_factor_gt 0.1494
_refine_ls_wR_factor_ref 0.1684
_reflns_Friedel_coverage 0.000
_reflns_number_gt 11326
_reflns_number_total 16151
_reflns_threshold_expression 'I > 2\s(I)'
_cod_data_source_file c9dt01041f2.cif
_cod_data_source_block Co_grid
_cod_depositor_comments 'Adding full bibliography for 7049795--7049798.cif.'
_cod_database_code 7049798
_shelx_shelxl_version_number 2014/7
_shelx_space_group_comment
;
The symmetry employed for this shelxl refinement is uniquely defined
by the following loop, which should always be used as a source of
symmetry information in preference to the above space-group names.
They are only intended as comments.
;

loop_
_space_group_symop_operation_xyz
'x, y, z'
'-x, y+1/2, -z+1/2'
'-x, -y, -z'
'x, -y-1/2, z-1/2'

loop_
_atom_site_label
_atom_site_type_symbol
_atom_site_fract_x
_atom_site_fract_y
_atom_site_fract_z
_atom_site_U_iso_or_equiv
_atom_site_adp_type
_atom_site_occupancy
_atom_site_site_symmetry_order
_atom_site_calc_flag
_atom_site_refinement_flags_posn
_atom_site_refinement_flags_adp
Co1 Co 0.29557(2) 0.37224(2) 0.59736(3) 0.02268(11) Uani 1 1 d . .
Co2 Co 0.39459(2) 0.36996(2) 0.39592(3) 0.02321(11) Uani 1 1 d . .
Co3 Co 0.20645(3) 0.42133(2) 0.22082(3) 0.02596(12) Uani 1 1 d . .
Co4 Co 0.09763(2) 0.38367(2) 0.40707(3) 0.02492(12) Uani 1 1 d . .
O6 O 0.19679(12) 0.34820(8) 0.48913(14) 0.0259(5) Uani 1 1 d . .
O2 O 0.28594(12) 0.36640(7) 0.29840(14) 0.0238(5) Uani 1 1 d . .
O1 O 0.50533(13) 0.35644(9) 0.46060(17) 0.0350(5) Uani 1 1 d . .
O7 O 0.43723(13) 0.35328(8) 0.68497(15) 0.0307(5) Uani 1 1 d . .
O8 O 0.50661(13) 0.28146(9) 0.74336(16) 0.0338(5) Uani 1 1 d . .
O5 O -0.00290(14) 0.40248(9) 0.32104(17) 0.0397(6) Uani 1 1 d . .
O3 O 0.07136(14) 0.43921(9) 0.10796(18) 0.0412(6) Uani 1 1 d . .
O4 O -0.01975(15) 0.39308(10) 0.00218(19) 0.0483(7) Uani 1 1 d . .
N1 N 0.37477(14) 0.29150(9) 0.38694(17) 0.0224(5) Uani 1 1 d . .
N4 N 0.07486(15) 0.30803(10) 0.37062(18) 0.0252(6) Uani 1 1 d . .
N3 N 0.14762(14) 0.35169(10) 0.17766(17) 0.0240(5) Uani 1 1 d . .
N6 N 0.31762(14) 0.29427(9) 0.58563(17) 0.0221(5) Uani 1 1 d . .
N2 N 0.30107(14) 0.27760(9) 0.32575(18) 0.0233(5) Uani 1 1 d . .
N5 N 0.13232(15) 0.27312(10) 0.42150(18) 0.0261(6) Uani 1 1 d . .
C24 C 0.25766(17) 0.26661(11) 0.5344(2) 0.0221(6) Uani 1 1 d . .
C23 C 0.19058(18) 0.29795(11) 0.4775(2) 0.0231(6) Uani 1 1 d . .
C9 C 0.18559(18) 0.30848(11) 0.2157(2) 0.0226(6) Uani 1 1 d . .
C1 C 0.53769(19) 0.31303(13) 0.4980(2) 0.0295(7) Uani 1 1 d . .
C8 C 0.26279(17) 0.31803(11) 0.2858(2) 0.0212(6) Uani 1 1 d . .
C29 C 0.44431(18) 0.30653(13) 0.6915(2) 0.0290(7) Uani 1 1 d . .
C6 C 0.42180(18) 0.25289(11) 0.4204(2) 0.0239(6) Uani 1 1 d . .
C25 C 0.25811(19) 0.21219(12) 0.5384(2) 0.0263(7) Uani 1 1 d . .
H25 H 0.2149 0.1927 0.5012 0.032 Uiso 1 1 calc R U
C28 C 0.38076(17) 0.26984(12) 0.6400(2) 0.0234(6) Uani 1 1 d . .
C20 C -0.04993(19) 0.31883(13) 0.2552(2) 0.0312(7) Uani 1 1 d . .
C27 C 0.38522(19) 0.21669(12) 0.6483(2) 0.0280(7) Uani 1 1 d . .
H27 H 0.4305 0.2004 0.6883 0.034 Uiso 1 1 calc R U
C12 C 0.04500(19) 0.30018(13) 0.0804(2) 0.0310(7) Uani 1 1 d . .
H12 H -0.0043 0.2982 0.0337 0.037 Uiso 1 1 calc R U
C11 C 0.08491(19) 0.25569(13) 0.1187(2) 0.0304(7) Uani 1 1 d . .
H11 H 0.0633 0.2226 0.0981 0.036 Uiso 1 1 calc R U
C2 C 0.6166(2) 0.31581(14) 0.5555(2) 0.0377(8) Uani 1 1 d . .
H2 H 0.6425 0.3485 0.5646 0.045 Uiso 1 1 calc R U
C7 C 0.39653(19) 0.19825(12) 0.3941(2) 0.0286(7) Uani 1 1 d . .
H7A H 0.3840 0.1811 0.4474 0.043 Uiso 1 1 calc R U
H7B H 0.4395 0.1796 0.3776 0.043 Uiso 1 1 calc R U
H7C H 0.3495 0.1984 0.3400 0.043 Uiso 1 1 calc R U
C14 C 0.04274(19) 0.39825(13) 0.0747(2) 0.0327(7) Uani 1 1 d . .
C21 C 0.01138(19) 0.28656(12) 0.3164(2) 0.0294(7) Uani 1 1 d . .
C10 C 0.15604(18) 0.25952(12) 0.1868(2) 0.0272(7) Uani 1 1 d . .
H10 H 0.1843 0.2293 0.2133 0.033 Uiso 1 1 calc R U
C5 C 0.50013(18) 0.26299(12) 0.4830(2) 0.0252(7) Uani 1 1 d . .
C26 C 0.3220(2) 0.18769(12) 0.5970(2) 0.0301(7) Uani 1 1 d . .
H26 H 0.3229 0.1510 0.6023 0.036 Uiso 1 1 calc R U
C19 C -0.1100(2) 0.29379(15) 0.1835(3) 0.0409(9) Uani 1 1 d . .
H19 H -0.1092 0.2571 0.1788 0.049 Uiso 1 1 calc R U
C13 C 0.07851(18) 0.34736(13) 0.1116(2) 0.0278(7) Uani 1 1 d . .
C30 C 0.5715(2) 0.31373(16) 0.7940(3) 0.0437(9) Uani 1 1 d . .
H30A H 0.6001 0.3270 0.7503 0.066 Uiso 1 1 calc R U
H30B H 0.6076 0.2932 0.8432 0.066 Uiso 1 1 calc R U
H30C H 0.5508 0.3428 0.8227 0.066 Uiso 1 1 calc R U
C4 C 0.5448(2) 0.22070(14) 0.5306(2) 0.0352(8) Uani 1 1 d . .
H4 H 0.5212 0.1873 0.5225 0.042 Uiso 1 1 calc R U
C15 C -0.05191(19) 0.37368(14) 0.2594(2) 0.0337(8) Uani 1 1 d . .
C16 C -0.1128(2) 0.39921(16) 0.1916(3) 0.0493(10) Uani 1 1 d . .
H16 H -0.1142 0.4360 0.1923 0.059 Uiso 1 1 calc R U
C18 C -0.1688(2) 0.32079(17) 0.1212(3) 0.0479(10) Uani 1 1 d . .
H18 H -0.2086 0.3028 0.0757 0.057 Uiso 1 1 calc R U
C17 C -0.1699(2) 0.37337(17) 0.1247(3) 0.0514(11) Uani 1 1 d . .
H17 H -0.2101 0.3922 0.0811 0.062 Uiso 1 1 calc R U
C3 C 0.6569(2) 0.27286(16) 0.5985(3) 0.0428(9) Uani 1 1 d . .
H3 H 0.7101 0.2761 0.6359 0.051 Uiso 1 1 calc R U
C22 C 0.0022(2) 0.22914(14) 0.3152(3) 0.0418(9) Uani 1 1 d . .
H22A H 0.0140 0.2150 0.2590 0.063 Uiso 1 1 calc R U
H22B H -0.0523 0.2203 0.3144 0.063 Uiso 1 1 calc R U
H22C H 0.0388 0.2143 0.3715 0.063 Uiso 1 1 calc R U
C31 C 0.6205(2) 0.22539(16) 0.5876(3) 0.0449(9) Uani 1 1 d . .
H31 H 0.6475 0.1959 0.6194 0.054 Uiso 1 1 calc R U
C32 C 0.1992(3) 0.7084(2) 0.6310(4) 0.0782(16) Uani 1 1 d . .
H32 H 0.1853 0.6954 0.6883 0.094 Uiso 1 1 calc R U
Cl1 Cl 0.11844(9) 0.69340(5) 0.53309(9) 0.0787(4) Uani 1 1 d . .
Cl2 Cl 0.20931(8) 0.77546(5) 0.64263(10) 0.0762(4) Uani 1 1 d . .
O10 O 0.16294(13) 0.43028(8) 0.33689(15) 0.0281(5) Uani 1 1 d . .
O14 O 0.34763(12) 0.40260(8) 0.50036(14) 0.0239(5) Uani 1 1 d . .
O11 O 0.04259(14) 0.37387(8) 0.55322(17) 0.0353(6) Uani 1 1 d . .
O15 O 0.44246(13) 0.38390(9) 0.26172(16) 0.0323(5) Uani 1 1 d . .
O13 O 0.25584(14) 0.35565(9) 0.70456(15) 0.0327(5) Uani 1 1 d . .
O16 O 0.50894(14) 0.44479(9) 0.20611(16) 0.0382(6) Uani 1 1 d . .
O9 O 0.25419(14) 0.42804(9) 0.11712(16) 0.0365(6) Uani 1 1 d . .
O12 O 0.01400(14) 0.42874(9) 0.65804(16) 0.0359(6) Uani 1 1 d . .
N12 N 0.41286(14) 0.44909(9) 0.38538(17) 0.0229(5) Uani 1 1 d . .
N10 N 0.29660(14) 0.44872(9) 0.62884(17) 0.0219(5) Uani 1 1 d . .
N9 N 0.10942(14) 0.45350(10) 0.48214(18) 0.0260(6) Uani 1 1 d . .
N11 N 0.33231(14) 0.48001(9) 0.57356(17) 0.0221(5) Uani 1 1 d . .
N7 N 0.22906(15) 0.49754(10) 0.25292(18) 0.0271(6) Uani 1 1 d . .
N8 N 0.20177(15) 0.51593(10) 0.32646(18) 0.0293(6) Uani 1 1 d . .
C58 C 0.39204(17) 0.48023(11) 0.4476(2) 0.0222(6) Uani 1 1 d . .
C57 C 0.35424(16) 0.45257(11) 0.5115(2) 0.0221(6) Uani 1 1 d . .
C50 C 0.1905(2) 0.36623(13) 0.8214(2) 0.0326(8) Uani 1 1 d . .
H50 H 0.1871 0.3296 0.8251 0.039 Uiso 1 1 calc R U
C41 C 0.17109(18) 0.47847(12) 0.3645(2) 0.0272(7) Uani 1 1 d . .
C49 C 0.22898(18) 0.38815(12) 0.7576(2) 0.0265(7) Uani 1 1 d . .
C55 C 0.27920(16) 0.47132(11) 0.6991(2) 0.0224(6) Uani 1 1 d . .
C47 C 0.04466(18) 0.41651(13) 0.5890(2) 0.0303(7) Uani 1 1 d . .
C42 C 0.14379(17) 0.49202(11) 0.4478(2) 0.0265(7) Uani 1 1 d . .
C59 C 0.40931(17) 0.53315(12) 0.4501(2) 0.0263(7) Uani 1 1 d . .
H59 H 0.3942 0.5552 0.4937 0.032 Uiso 1 1 calc R U
C54 C 0.23790(17) 0.44282(12) 0.7578(2) 0.0253(7) Uani 1 1 d . .
C38 C 0.2957(2) 0.51771(14) 0.1354(2) 0.0349(8) Uani 1 1 d . .
C46 C 0.08190(17) 0.46212(12) 0.5567(2) 0.0269(7) Uani 1 1 d . .
C60 C 0.44844(18) 0.55283(12) 0.3887(2) 0.0290(7) Uani 1 1 d . .
H60 H 0.4611 0.5887 0.3902 0.035 Uiso 1 1 calc R U
C62 C 0.44933(17) 0.46871(12) 0.3251(2) 0.0249(7) Uani 1 1 d . .
C43 C 0.15200(19) 0.54130(12) 0.4880(2) 0.0312(7) Uani 1 1 d . .
H43 H 0.1779 0.5682 0.4638 0.037 Uiso 1 1 calc R U
C56 C 0.30113(19) 0.52695(12) 0.7231(2) 0.0325(7) Uani 1 1 d . .
H56A H 0.3384 0.5386 0.6884 0.049 Uiso 1 1 calc R U
H56B H 0.3260 0.5301 0.7908 0.049 Uiso 1 1 calc R U
H56C H 0.2534 0.5485 0.7057 0.049 Uiso 1 1 calc R U
C61 C 0.46931(18) 0.52045(13) 0.3250(2) 0.0295(7) Uani 1 1 d . .
H61 H 0.4966 0.5334 0.2823 0.035 Uiso 1 1 calc R U
C63 C 0.46606(18) 0.42793(13) 0.2611(2) 0.0286(7) Uani 1 1 d . .
C52 C 0.1643(2) 0.44938(14) 0.8760(2) 0.0363(8) Uani 1 1 d . .
H52 H 0.1413 0.4704 0.9144 0.044 Uiso 1 1 calc R U
C45 C 0.08583(18) 0.51004(12) 0.5987(2) 0.0294(7) Uani 1 1 d . .
H45 H 0.0644 0.5154 0.6505 0.035 Uiso 1 1 calc R U
C44 C 0.12176(19) 0.55018(13) 0.5636(2) 0.0334(8) Uani 1 1 d . .
H44 H 0.1255 0.5836 0.5914 0.040 Uiso 1 1 calc R U
C51 C 0.1579(2) 0.39621(14) 0.8778(2) 0.0340(8) Uani 1 1 d . .
H51 H 0.1308 0.3803 0.9181 0.041 Uiso 1 1 calc R U
C33 C 0.29371(19) 0.46725(14) 0.0967(2) 0.0329(8) Uani 1 1 d . .
C39 C 0.25837(19) 0.53293(13) 0.2073(2) 0.0322(8) Uani 1 1 d . .
C53 C 0.20449(19) 0.47159(13) 0.8181(2) 0.0326(7) Uani 1 1 d . .
H53 H 0.2100 0.5082 0.8188 0.039 Uiso 1 1 calc R U
C34 C 0.3363(2) 0.45868(16) 0.0289(2) 0.0432(9) Uani 1 1 d . .
H34 H 0.3332 0.4255 0.0002 0.052 Uiso 1 1 calc R U
C48 C -0.0247(2) 0.38851(16) 0.6959(3) 0.0493(10) Uani 1 1 d . .
H48A H -0.0509 0.3646 0.6454 0.074 Uiso 1 1 calc R U
H48B H -0.0642 0.4039 0.7237 0.074 Uiso 1 1 calc R U
H48C H 0.0146 0.3695 0.7444 0.074 Uiso 1 1 calc R U
C37 C 0.3421(3) 0.55611(18) 0.1054(3) 0.0598(13) Uani 1 1 d . .
H37 H 0.3439 0.5902 0.1303 0.072 Uiso 1 1 calc R U
C40 C 0.2535(2) 0.58953(13) 0.2322(3) 0.0419(9) Uani 1 1 d . .
H40A H 0.2101 0.5945 0.2614 0.063 Uiso 1 1 calc R U
H40B H 0.2438 0.6106 0.1749 0.063 Uiso 1 1 calc R U
H40C H 0.3035 0.6002 0.2763 0.063 Uiso 1 1 calc R U
C64 C 0.5271(2) 0.40523(17) 0.1451(3) 0.0528(11) Uani 1 1 d . .
H64A H 0.5557 0.3767 0.1834 0.079 Uiso 1 1 calc R U
H64B H 0.5601 0.4202 0.1078 0.079 Uiso 1 1 calc R U
H64C H 0.4778 0.3921 0.1029 0.079 Uiso 1 1 calc R U
C36 C 0.3844(3) 0.5452(2) 0.0413(3) 0.0739(16) Uani 1 1 d . .
H36 H 0.4155 0.5715 0.0236 0.089 Uiso 1 1 calc R U
C35 C 0.3818(3) 0.49619(19) 0.0028(3) 0.0572(12) Uani 1 1 d . .
H35 H 0.4110 0.4885 -0.0410 0.069 Uiso 1 1 calc R U
C65 C -0.0588(3) 0.44065(17) -0.0384(3) 0.0694(15) Uani 1 1 d . .
H65A H -0.0856 0.4563 0.0051 0.104 Uiso 1 1 calc R U
H65B H -0.0979 0.4328 -0.0981 0.104 Uiso 1 1 calc R U
H65C H -0.0194 0.4649 -0.0497 0.104 Uiso 1 1 calc R U
Cl5 Cl 0.28417(11) 0.67827(8) 0.62704(15) 0.1238(7) Uani 1 1 d . .

loop_
_atom_site_aniso_label
_atom_site_aniso_U_11
_atom_site_aniso_U_22
_atom_site_aniso_U_33
_atom_site_aniso_U_23
_atom_site_aniso_U_13
_atom_site_aniso_U_12
Co1 0.0291(2) 0.0160(2) 0.0237(2) -0.00164(16) 0.00841(18) -0.00098(16)
Co2 0.0271(2) 0.0182(2) 0.0236(2) -0.00284(16) 0.00568(17) -0.00090(16)
Co3 0.0315(2) 0.0190(2) 0.0266(2) 0.00097(17) 0.00648(18) 0.00138(16)
Co4 0.0265(2) 0.0182(2) 0.0292(2) -0.00196(17) 0.00602(18) 0.00111(16)
O6 0.0307(12) 0.0151(10) 0.0309(12) -0.0017(9) 0.0067(9) 0.0007(8)
O2 0.0294(11) 0.0146(10) 0.0247(11) -0.0014(8) 0.0029(9) -0.0015(8)
O1 0.0310(12) 0.0250(12) 0.0453(15) -0.0039(11) 0.0041(11) -0.0013(10)
O7 0.0374(13) 0.0236(12) 0.0309(12) 0.0004(9) 0.0091(10) -0.0027(9)
O8 0.0296(12) 0.0355(13) 0.0345(13) 0.0024(10) 0.0057(10) 0.0037(10)
O5 0.0344(13) 0.0300(13) 0.0453(15) -0.0138(11) -0.0051(11) 0.0083(10)
O3 0.0420(14) 0.0278(13) 0.0467(15) -0.0023(11) -0.0003(12) 0.0043(11)
O4 0.0398(15) 0.0419(15) 0.0502(16) 0.0006(13) -0.0100(12) 0.0110(12)
N1 0.0272(13) 0.0215(13) 0.0199(13) 0.0026(10) 0.0089(11) -0.0004(10)
N4 0.0277(13) 0.0215(13) 0.0269(14) -0.0020(11) 0.0081(11) -0.0012(10)
N3 0.0255(13) 0.0233(13) 0.0234(13) -0.0011(10) 0.0068(11) -0.0001(10)
N6 0.0280(13) 0.0199(13) 0.0215(13) -0.0002(10) 0.0119(11) 0.0016(10)
N2 0.0255(13) 0.0198(13) 0.0253(13) -0.0014(10) 0.0080(11) -0.0014(10)
N5 0.0292(14) 0.0221(13) 0.0287(14) -0.0007(11) 0.0105(11) -0.0006(11)
C24 0.0285(16) 0.0182(14) 0.0236(15) -0.0001(12) 0.0139(13) 0.0001(12)
C23 0.0302(16) 0.0176(14) 0.0264(16) -0.0003(12) 0.0159(13) 0.0001(12)
C9 0.0277(15) 0.0227(15) 0.0201(15) -0.0018(12) 0.0111(12) -0.0019(12)
C1 0.0300(17) 0.0337(18) 0.0250(16) -0.0039(14) 0.0080(13) 0.0058(14)
C8 0.0238(15) 0.0211(15) 0.0200(15) -0.0007(11) 0.0084(12) -0.0011(11)
C29 0.0292(17) 0.0349(19) 0.0271(17) 0.0026(14) 0.0147(14) 0.0035(14)
C6 0.0313(16) 0.0212(15) 0.0235(15) 0.0023(12) 0.0148(13) 0.0019(12)
C25 0.0334(17) 0.0208(15) 0.0295(17) -0.0041(13) 0.0164(14) -0.0021(13)
C28 0.0261(16) 0.0233(15) 0.0243(16) 0.0005(12) 0.0130(13) 0.0015(12)
C20 0.0284(17) 0.0379(19) 0.0290(17) -0.0085(14) 0.0108(14) -0.0058(14)
C27 0.0329(17) 0.0258(17) 0.0302(17) 0.0052(13) 0.0168(14) 0.0065(13)
C12 0.0250(16) 0.0379(19) 0.0297(18) -0.0028(14) 0.0069(14) -0.0016(14)
C11 0.0338(18) 0.0291(18) 0.0310(18) -0.0070(14) 0.0133(14) -0.0105(14)
C2 0.0333(18) 0.040(2) 0.039(2) -0.0083(16) 0.0072(16) 0.0016(15)
C7 0.0329(17) 0.0234(16) 0.0328(18) 0.0045(13) 0.0143(14) 0.0038(13)
C14 0.0292(17) 0.0324(19) 0.0350(19) -0.0017(15) 0.0061(15) 0.0018(14)
C21 0.0293(17) 0.0290(17) 0.0322(18) -0.0052(14) 0.0123(14) -0.0068(13)
C10 0.0324(17) 0.0234(16) 0.0290(17) -0.0003(13) 0.0137(14) -0.0044(13)
C5 0.0289(16) 0.0273(16) 0.0217(16) 0.0038(12) 0.0108(13) 0.0047(13)
C26 0.0442(19) 0.0188(15) 0.0337(18) 0.0012(13) 0.0213(15) 0.0051(14)
C19 0.039(2) 0.046(2) 0.036(2) -0.0078(17) 0.0065(16) -0.0126(17)
C13 0.0283(16) 0.0298(17) 0.0256(16) -0.0007(13) 0.0079(13) 0.0000(13)
C30 0.0303(19) 0.056(2) 0.042(2) -0.0076(18) 0.0050(16) -0.0092(17)
C4 0.0356(19) 0.0324(19) 0.037(2) 0.0084(15) 0.0098(15) 0.0051(15)
C15 0.0269(17) 0.040(2) 0.0339(19) -0.0085(15) 0.0080(14) 0.0067(14)
C16 0.042(2) 0.044(2) 0.052(2) -0.0125(19) -0.0037(18) 0.0133(18)
C18 0.036(2) 0.061(3) 0.041(2) -0.0132(19) 0.0007(17) -0.0098(18)
C17 0.037(2) 0.061(3) 0.045(2) -0.010(2) -0.0069(18) 0.0112(19)
C3 0.0302(18) 0.054(2) 0.039(2) -0.0024(18) 0.0010(16) 0.0063(17)
C22 0.046(2) 0.0314(19) 0.047(2) -0.0075(16) 0.0113(18) -0.0126(16)
C31 0.039(2) 0.047(2) 0.046(2) 0.0136(18) 0.0050(18) 0.0124(17)
C32 0.064(3) 0.071(4) 0.100(4) -0.009(3) 0.024(3) -0.008(3)
Cl1 0.0912(9) 0.0561(7) 0.0710(8) -0.0054(6) -0.0083(7) -0.0153(7)
Cl2 0.0831(9) 0.0640(8) 0.0799(9) -0.0156(7) 0.0196(7) -0.0300(7)
O10 0.0366(12) 0.0172(11) 0.0315(12) -0.0012(9) 0.0109(10) 0.0024(9)
O14 0.0334(12) 0.0145(10) 0.0257(11) -0.0020(8) 0.0114(9) -0.0030(8)
O11 0.0393(14) 0.0232(12) 0.0422(14) -0.0030(10) 0.0089(11) 0.0004(10)
O15 0.0404(13) 0.0252(12) 0.0336(13) -0.0081(10) 0.0139(11) -0.0080(10)
O13 0.0502(14) 0.0228(11) 0.0306(12) -0.0006(10) 0.0202(11) 0.0017(10)
O16 0.0489(15) 0.0393(14) 0.0312(13) -0.0095(11) 0.0192(11) -0.0167(11)
O9 0.0535(15) 0.0254(13) 0.0359(14) 0.0057(10) 0.0211(12) 0.0042(11)
O12 0.0404(14) 0.0343(13) 0.0341(13) -0.0018(10) 0.0119(11) 0.0000(10)
N12 0.0236(12) 0.0202(13) 0.0219(13) -0.0002(10) 0.0013(10) -0.0040(10)
N10 0.0228(12) 0.0178(12) 0.0229(13) 0.0005(10) 0.0025(10) -0.0006(10)
N9 0.0244(13) 0.0235(13) 0.0258(14) -0.0026(11) -0.0003(11) 0.0052(10)
N11 0.0247(13) 0.0173(12) 0.0242(13) -0.0009(10) 0.0065(10) -0.0004(10)
N7 0.0269(13) 0.0244(14) 0.0266(14) 0.0022(11) 0.0013(11) -0.0002(11)
N8 0.0332(15) 0.0233(14) 0.0285(14) -0.0013(11) 0.0036(12) 0.0004(11)
C58 0.0237(15) 0.0186(14) 0.0214(15) 0.0004(11) 0.0010(12) -0.0004(11)
C57 0.0225(14) 0.0190(15) 0.0213(15) 0.0016(12) -0.0002(12) 0.0005(11)
C50 0.042(2) 0.0257(17) 0.0312(18) 0.0008(14) 0.0117(15) 0.0011(14)
C41 0.0283(16) 0.0198(15) 0.0303(17) -0.0016(13) 0.0024(13) 0.0033(12)
C49 0.0290(16) 0.0247(16) 0.0245(16) -0.0026(13) 0.0054(13) 0.0016(13)
C55 0.0199(14) 0.0217(15) 0.0222(15) -0.0020(12) -0.0002(12) 0.0014(11)
C47 0.0271(16) 0.0314(18) 0.0272(17) -0.0027(14) -0.0015(13) 0.0083(13)
C42 0.0236(15) 0.0207(15) 0.0308(17) -0.0039(13) -0.0004(13) 0.0038(12)
C59 0.0271(16) 0.0215(15) 0.0264(16) -0.0004(12) 0.0005(13) 0.0004(12)
C54 0.0221(15) 0.0286(16) 0.0220(16) -0.0015(13) 0.0003(12) 0.0057(12)
C38 0.0360(18) 0.0364(19) 0.0277(18) 0.0047(15) 0.0007(14) -0.0089(15)
C46 0.0233(15) 0.0269(16) 0.0256(16) -0.0007(13) -0.0017(12) 0.0062(12)
C60 0.0309(17) 0.0208(16) 0.0304(17) 0.0045(13) 0.0002(14) -0.0051(13)
C62 0.0229(15) 0.0274(16) 0.0213(15) 0.0000(12) 0.0006(12) -0.0049(12)
C43 0.0324(17) 0.0210(16) 0.0357(19) -0.0046(13) 0.0014(14) -0.0017(13)
C56 0.0334(17) 0.0281(17) 0.0335(18) -0.0118(14) 0.0047(14) 0.0010(14)
C61 0.0273(16) 0.0305(17) 0.0272(17) 0.0047(14) 0.0016(13) -0.0062(13)
C63 0.0257(16) 0.0341(19) 0.0242(17) -0.0030(13) 0.0036(13) -0.0053(13)
C52 0.0394(19) 0.037(2) 0.037(2) -0.0019(16) 0.0177(16) 0.0103(15)
C45 0.0304(17) 0.0283(17) 0.0259(17) -0.0051(13) 0.0017(13) 0.0056(13)
C44 0.0344(18) 0.0269(17) 0.0337(19) -0.0100(14) 0.0005(15) 0.0004(14)
C51 0.0388(19) 0.0359(19) 0.0283(18) -0.0001(14) 0.0105(15) 0.0037(15)
C33 0.0321(18) 0.041(2) 0.0237(17) 0.0101(14) 0.0032(14) 0.0030(15)
C39 0.0295(17) 0.0327(18) 0.0273(17) 0.0043(14) -0.0044(14) -0.0064(14)
C53 0.0340(18) 0.0313(18) 0.0309(18) -0.0022(14) 0.0065(14) 0.0073(14)
C34 0.047(2) 0.050(2) 0.0307(19) 0.0085(17) 0.0069(17) -0.0013(18)
C48 0.055(2) 0.047(2) 0.047(2) 0.0111(19) 0.014(2) -0.0083(19)
C37 0.085(3) 0.055(3) 0.042(2) -0.011(2) 0.022(2) -0.038(2)
C40 0.048(2) 0.0283(19) 0.044(2) 0.0070(16) 0.0047(17) -0.0080(16)
C64 0.063(3) 0.059(3) 0.046(2) -0.025(2) 0.032(2) -0.025(2)
C36 0.099(4) 0.082(4) 0.051(3) -0.011(3) 0.037(3) -0.057(3)
C35 0.060(3) 0.083(3) 0.033(2) -0.001(2) 0.0189(19) -0.019(2)
C65 0.060(3) 0.047(3) 0.077(3) 0.001(2) -0.023(2) 0.016(2)
Cl5 0.0860(11) 0.1375(17) 0.1536(17) -0.0348(14) 0.0421(12) 0.0156(11)

loop_
_atom_type_symbol
_atom_type_description
_atom_type_scat_dispersion_real
_atom_type_scat_dispersion_imag
_atom_type_scat_source
C C 0.0033 0.0016 'International Tables Vol C Tables 4.2.6.8 and 6.1.1.4'
H H 0.0000 0.0000 'International Tables Vol C Tables 4.2.6.8 and 6.1.1.4'
Cl Cl 0.1484 0.1585 'International Tables Vol C Tables 4.2.6.8 and 6.1.1.4'
Co Co 0.3494 0.9721 'International Tables Vol C Tables 4.2.6.8 and 6.1.1.4'
N N 0.0061 0.0033 'International Tables Vol C Tables 4.2.6.8 and 6.1.1.4'
O O 0.0106 0.0060 'International Tables Vol C Tables 4.2.6.8 and 6.1.1.4'

loop_
_geom_angle_atom_site_label_1
_geom_angle_atom_site_label_2
_geom_angle_atom_site_label_3
_geom_angle
O13 Co1 N10 90.61(10)
O13 Co1 O14 168.27(9)
N10 Co1 O14 79.05(9)
O13 Co1 N6 88.30(9)
N10 Co1 N6 167.93(10)
O14 Co1 N6 100.65(9)
O13 Co1 O6 98.63(9)
N10 Co1 O6 114.52(9)
O14 Co1 O6 90.77(8)
N6 Co1 O6 77.51(9)
O1 Co2 N1 89.08(9)
O1 Co2 O2 161.17(9)
N1 Co2 O2 78.58(9)
O1 Co2 N12 93.39(9)
N1 Co2 N12 172.19(10)
O2 Co2 N12 97.12(8)
O1 Co2 O14 104.36(9)
N1 Co2 O14 110.36(9)
O2 Co2 O14 93.33(8)
N12 Co2 O14 76.20(9)
O1 Co2 O15 84.56(9)
N1 Co2 O15 100.79(9)
O2 Co2 O15 83.87(8)
N12 Co2 O15 72.11(9)
O14 Co2 O15 147.54(8)
O9 Co3 N7 89.94(10)
O9 Co3 O10 167.90(9)
N7 Co3 O10 77.98(9)
O9 Co3 N3 96.86(10)
N7 Co3 N3 162.33(10)
O10 Co3 N3 94.95(9)
O9 Co3 O2 97.23(9)
N7 Co3 O2 117.82(9)
O10 Co3 O2 87.89(8)
N3 Co3 O2 77.59(9)
O5 Co4 N4 89.33(10)
O5 Co4 O6 167.91(9)
N4 Co4 O6 78.58(9)
O5 Co4 N9 94.20(9)
N4 Co4 N9 161.51(11)
O6 Co4 N9 97.20(9)
O5 Co4 O10 93.10(10)
N4 Co4 O10 120.61(9)
O6 Co4 O10 93.32(8)
N9 Co4 O10 77.36(9)
C23 O6 Co4 109.77(18)
C23 O6 Co1 114.42(18)
Co4 O6 Co1 135.20(10)
C8 O2 Co2 109.57(17)
C8 O2 Co3 115.57(17)
Co2 O2 Co3 134.84(10)
C1 O1 Co2 128.4(2)
C29 O8 C30 115.5(3)
C15 O5 Co4 128.8(2)
C14 O4 C65 116.5(3)
C6 N1 N2 115.2(2)
C6 N1 Co2 130.6(2)
N2 N1 Co2 113.74(17)
C21 N4 N5 115.1(3)
C21 N4 Co4 130.0(2)
N5 N4 Co4 114.33(18)
C13 N3 C9 119.0(3)
C13 N3 Co3 124.8(2)
C9 N3 Co3 116.10(19)
C24 N6 C28 119.3(3)
C24 N6 Co1 115.77(19)
C28 N6 Co1 123.6(2)
C8 N2 N1 111.1(2)
C23 N5 N4 110.5(2)
N6 C24 C25 121.3(3)
N6 C24 C23 114.5(3)
C25 C24 C23 124.2(3)
N5 C23 O6 126.6(3)
N5 C23 C24 117.3(3)
O6 C23 C24 116.1(3)
N3 C9 C10 121.7(3)
N3 C9 C8 114.2(3)
C10 C9 C8 124.0(3)
O1 C1 C2 116.8(3)
O1 C1 C5 125.1(3)
C2 C1 C5 118.1(3)
N2 C8 O2 126.9(3)
N2 C8 C9 116.5(3)
O2 C8 C9 116.5(3)
O7 C29 O8 125.7(3)
O7 C29 C28 122.7(3)
O8 C29 C28 111.6(3)
N1 C6 C5 119.7(3)
N1 C6 C7 120.6(3)
C5 C6 C7 119.7(3)
C26 C25 C24 118.8(3)
N6 C28 C27 122.8(3)
N6 C28 C29 112.8(3)
C27 C28 C29 124.5(3)
C15 C20 C19 117.5(3)
C15 C20 C21 124.3(3)
C19 C20 C21 118.1(3)
C28 C27 C26 118.2(3)
C13 C12 C11 118.3(3)
C10 C11 C12 119.8(3)
C3 C2 C1 122.2(3)
O3 C14 O4 125.4(3)
O3 C14 C13 122.1(3)
O4 C14 C13 112.5(3)
N4 C21 C20 119.9(3)
N4 C21 C22 120.1(3)
C20 C21 C22 120.0(3)
C11 C10 C9 118.6(3)
C4 C5 C1 116.5(3)
C4 C5 C6 118.5(3)
C1 C5 C6 124.9(3)
C25 C26 C27 119.6(3)
C18 C19 C20 122.4(4)
N3 C13 C12 122.5(3)
N3 C13 C14 113.6(3)
C12 C13 C14 123.9(3)
C31 C4 C5 123.4(3)
O5 C15 C16 117.2(3)
O5 C15 C20 125.5(3)
C16 C15 C20 117.2(3)
C17 C16 C15 123.1(4)
C17 C18 C19 119.9(4)
C18 C17 C16 119.8(4)
C31 C3 C2 120.1(3)
C3 C31 C4 119.6(3)
Cl5 C32 Cl2 113.0(3)
Cl5 C32 Cl1 112.8(3)
Cl2 C32 Cl1 109.6(3)
C41 O10 Co3 109.3(2)
C41 O10 Co4 114.7(2)
Co3 O10 Co4 135.43(10)
C57 O14 Co1 109.37(18)
C57 O14 Co2 116.66(18)
Co1 O14 Co2 133.90(10)
C63 O15 Co2 110.3(2)
C49 O13 Co1 127.5(2)
C63 O16 C64 114.0(3)
C33 O9 Co3 128.3(2)
C47 O12 C48 117.7(3)
C62 N12 C58 120.0(3)
C62 N12 Co2 122.4(2)
C58 N12 Co2 117.4(2)
C55 N10 N11 116.3(2)
C55 N10 Co1 129.2(2)
N11 N10 Co1 113.75(18)
C42 N9 C46 119.5(3)
C42 N9 Co4 115.5(2)
C46 N9 Co4 125.0(2)
C57 N11 N10 111.1(2)
C39 N7 N8 115.4(3)
C39 N7 Co3 128.9(2)
N8 N7 Co3 115.26(19)
C41 N8 N7 110.7(3)
N12 C58 C59 120.4(3)
N12 C58 C57 113.6(2)
C59 C58 C57 126.0(3)
N11 C57 O14 126.7(3)
N11 C57 C58 117.3(3)
O14 C57 C58 116.0(3)
C51 C50 C49 122.1(3)
O10 C41 N8 126.5(3)
O10 C41 C42 116.9(3)
N8 C41 C42 116.6(3)
O13 C49 C50 116.9(3)
O13 C49 C54 125.2(3)
C50 C49 C54 117.9(3)
N10 C55 C54 120.5(3)
N10 C55 C56 121.1(3)
C54 C55 C56 118.4(3)
O11 C47 O12 125.7(3)
O11 C47 C46 122.8(3)
O12 C47 C46 111.5(3)
N9 C42 C43 121.6(3)
N9 C42 C41 115.0(3)
C43 C42 C41 123.4(3)
C60 C59 C58 119.1(3)
C53 C54 C49 117.5(3)
C53 C54 C55 117.8(3)
C49 C54 C55 124.6(3)
C33 C38 C37 117.8(3)
C33 C38 C39 125.4(3)
C37 C38 C39 116.7(3)
N9 C46 C45 122.4(3)
N9 C46 C47 114.9(3)
C45 C46 C47 122.7(3)
C59 C60 C61 119.9(3)
N12 C62 C61 122.5(3)
N12 C62 C63 111.6(3)
C61 C62 C63 125.9(3)
C44 C43 C42 118.6(3)
C60 C61 C62 118.1(3)
O15 C63 O16 124.6(3)
O15 C63 C62 122.0(3)
O16 C63 C62 113.5(3)
C53 C52 C51 119.0(3)
C46 C45 C44 118.4(3)
C43 C44 C45 119.5(3)
C50 C51 C52 120.1(3)
O9 C33 C38 125.1(3)
O9 C33 C34 117.1(3)
C38 C33 C34 117.8(3)
N7 C39 C38 120.3(3)
N7 C39 C40 119.3(3)
C38 C39 C40 120.4(3)
C52 C53 C54 123.2(3)
C35 C34 C33 123.0(4)
C36 C37 C38 121.9(4)
C37 C36 C35 120.2(4)
C34 C35 C36 119.1(4)

loop_
_geom_bond_atom_site_label_1
_geom_bond_atom_site_label_2
_geom_bond_distance
Co1 O13 1.942(2)
Co1 N10 2.027(2)
Co1 O14 2.052(2)
Co1 N6 2.065(2)
Co1 O6 2.107(2)
Co2 O1 1.950(2)
Co2 N1 2.053(2)
Co2 O2 2.056(2)
Co2 N12 2.079(2)
Co2 O14 2.111(2)
Co2 O15 2.380(2)
Co3 O9 1.942(2)
Co3 N7 2.037(3)
Co3 O10 2.070(2)
Co3 N3 2.084(3)
Co3 O2 2.098(2)
Co4 O5 1.935(2)
Co4 N4 2.035(2)
Co4 O6 2.047(2)
Co4 N9 2.096(3)
Co4 O10 2.116(2)
O6 C23 1.309(3)
O2 C8 1.310(3)
O1 C1 1.309(4)
O7 C29 1.214(4)
O8 C29 1.321(4)
O8 C30 1.445(4)
O5 C15 1.302(4)
O3 C14 1.215(4)
O4 C14 1.315(4)
O4 C65 1.454(5)
N1 C6 1.303(4)
N1 N2 1.408(3)
N4 C21 1.306(4)
N4 N5 1.408(4)
N3 C13 1.339(4)
N3 C9 1.342(4)
N6 C24 1.325(4)
N6 C28 1.337(4)
N2 C8 1.293(4)
N5 C23 1.297(4)
C24 C25 1.406(4)
C24 C23 1.487(4)
C9 C10 1.389(4)
C9 C8 1.485(4)
C1 C2 1.416(5)
C1 C5 1.439(5)
C29 C28 1.503(4)
C6 C5 1.457(4)
C6 C7 1.497(4)
C25 C26 1.371(4)
C28 C27 1.377(4)
C20 C15 1.418(5)
C20 C19 1.431(4)
C20 C21 1.463(5)
C27 C26 1.381(5)
C12 C13 1.376(4)
C12 C11 1.383(5)
C11 C10 1.377(4)
C2 C3 1.375(5)
C14 C13 1.493(5)
C21 C22 1.490(5)
C5 C4 1.414(4)
C19 C18 1.371(5)
C4 C31 1.372(5)
C15 C16 1.413(5)
C16 C17 1.374(5)
C18 C17 1.358(6)
C3 C31 1.371(5)
C32 Cl5 1.697(5)
C32 Cl2 1.743(5)
C32 Cl1 1.771(5)
O10 C41 1.304(4)
O14 C57 1.301(4)
O11 C47 1.217(4)
O15 C63 1.210(4)
O13 C49 1.319(4)
O16 C63 1.321(4)
O16 C64 1.453(4)
O9 C33 1.307(4)
O12 C47 1.314(4)
O12 C48 1.434(4)
N12 C62 1.329(4)
N12 C58 1.343(4)
N10 C55 1.297(4)
N10 N11 1.410(3)
N9 C42 1.332(4)
N9 C46 1.335(4)
N11 C57 1.296(4)
N7 C39 1.319(4)
N7 N8 1.384(4)
N8 C41 1.305(4)
C58 C59 1.397(4)
C58 C57 1.476(4)
C50 C51 1.370(5)
C50 C49 1.417(5)
C41 C42 1.478(5)
C49 C54 1.420(4)
C55 C54 1.469(4)
C55 C56 1.503(4)
C47 C46 1.486(5)
C42 C43 1.394(4)
C59 C60 1.374(4)
C54 C53 1.404(4)
C38 C33 1.419(5)
C38 C37 1.427(5)
C38 C39 1.445(5)
C46 C45 1.377(4)
C60 C61 1.380(5)
C62 C61 1.381(4)
C62 C63 1.496(4)
C43 C44 1.379(5)
C52 C53 1.373(5)
C52 C51 1.378(5)
C45 C44 1.384(5)
C33 C34 1.419(5)
C39 C40 1.514(5)
C34 C35 1.374(5)
C37 C36 1.381(6)
C36 C35 1.383(7)
